data_7053051
loop_
_publ_author_name
'Belmar, Julio'
'Quezada, Jos\'e'
'Jim\'enez, Claudio A.'
'D\'iaz-Gallifa, Pau'
'Pas\'an, Jorge'
'Ruiz-P\'erez, Catalina'

_publ_section_title
;
 Synthesis, crystal structures and tautomerism in novel oximes based on
 hydroxyalkylpyrazolones
;
_journal_issue 7
_journal_name_full 'New Journal of Chemistry'
_journal_page_first 2002
_journal_paper_doi 10.1039/c3nj00163f
_journal_volume 37
_journal_year 2013
_chemical_formula_moiety 'C11 H11 N3 O3'
_chemical_formula_sum 'C11 H11 N3 O3'
_chemical_formula_weight 233.23
_chemical_name_systematic
;
?
;
_space_group_crystal_system monoclinic
_space_group_IT_number 14
_space_group_name_Hall '-P 2yn'
_space_group_name_H-M_alt 'P 1 21/n 1'
_symmetry_space_group_name_Hall '-P 2yn'
_symmetry_space_group_name_H-M 'P 1 21/n 1'
_atom_sites_solution_hydrogens geom
_atom_sites_solution_primary direct
_atom_sites_solution_secondary difmap
_audit_creation_method SHELXL-97
_cell_angle_alpha 90.00
_cell_angle_beta 116.696(5)
_cell_angle_gamma 90.00
_cell_formula_units_Z 4
_cell_length_a 15.8072(7)
_cell_length_b 4.92528(15)
_cell_length_c 16.3792(7)
_cell_measurement_reflns_used 2756
_cell_measurement_temperature 293(2)
_cell_measurement_theta_max 70.1159
_cell_measurement_theta_min 5.2396
_cell_volume 1139.27(9)
_computing_cell_refinement
;
CrysAlisPro, Agilent Technologies,
Version 1.171.36.24 (release 03-12-2012 CrysAlis171 .NET)
(compiled Dec 3 2012,18:21:49)
;
_computing_data_collection
;
CrysAlisPro, Agilent Technologies,
Version 1.171.36.24 (release 03-12-2012 CrysAlis171 .NET)
(compiled Dec 3 2012,18:21:49)
;
_computing_data_reduction
;
CrysAlisPro, Agilent Technologies,
Version 1.171.36.24 (release 03-12-2012 CrysAlis171 .NET)
(compiled Dec 3 2012,18:21:49)
;
_computing_structure_refinement 'SHELXL-97 (Sheldrick, 1997)'
_computing_structure_solution 'SHELXS-97 (Sheldrick, 1990)'
_diffrn_ambient_temperature 293(2)
_diffrn_detector_area_resol_mean 10.5953
_diffrn_measured_fraction_theta_full 0.981
_diffrn_measured_fraction_theta_max 0.981
_diffrn_measurement_device_type 'SuperNova, Dual, Cu at zero, Atlas'
_diffrn_measurement_method '\w scans'
_diffrn_radiation_monochromator mirror
_diffrn_radiation_source 'SuperNova (Cu) X-ray Source'
_diffrn_radiation_type CuK\a
_diffrn_radiation_wavelength 1.54184
_diffrn_reflns_av_R_equivalents 0.0295
_diffrn_reflns_av_sigmaI/netI 0.0303
_diffrn_reflns_limit_h_max 13
_diffrn_reflns_limit_h_min -19
_diffrn_reflns_limit_k_max 5
_diffrn_reflns_limit_k_min -5
_diffrn_reflns_limit_l_max 19
_diffrn_reflns_limit_l_min -19
_diffrn_reflns_number 5877
_diffrn_reflns_theta_full 70.11
_diffrn_reflns_theta_max 70.11
_diffrn_reflns_theta_min 5.24
_exptl_absorpt_coefficient_mu 0.855
_exptl_absorpt_correction_T_max 0.970
_exptl_absorpt_correction_T_min 0.811
_exptl_absorpt_correction_type gaussian
_exptl_absorpt_process_details
;
CrysAlisPro, Agilent Technologies,
Version 1.171.36.24 (release 03-12-2012 CrysAlis171 .NET)
(compiled Dec 3 2012,18:21:49)
Numerical absorption correction based on gaussian integration over
a multifaceted crystal model
;
_exptl_crystal_colour red
_exptl_crystal_density_diffrn 1.360
_exptl_crystal_density_method 'not measured'
_exptl_crystal_description prism
_exptl_crystal_F_000 488
_exptl_crystal_size_max 0.5402
_exptl_crystal_size_mid 0.0831
_exptl_crystal_size_min 0.0413
_refine_diff_density_max 0.141
_refine_diff_density_min -0.153
_refine_diff_density_rms 0.034
_refine_ls_extinction_method none
_refine_ls_goodness_of_fit_ref 1.220
_refine_ls_hydrogen_treatment mixed
_refine_ls_matrix_type full
_refine_ls_number_parameters 167
_refine_ls_number_reflns 2105
_refine_ls_number_restraints 0
_refine_ls_restrained_S_all 1.220
_refine_ls_R_factor_all 0.0575
_refine_ls_R_factor_gt 0.0378
_refine_ls_shift/su_max 0.000
_refine_ls_shift/su_mean 0.000
_refine_ls_structure_factor_coef Fsqd
_refine_ls_weighting_details 'calc w=1/[\s^2^(Fo^2^)+(0.0333P)^2^+0.5913P] where P=(Fo^2^+2Fc^2^)/3'
_refine_ls_weighting_scheme calc
_refine_ls_wR_factor_gt 0.1265
_refine_ls_wR_factor_ref 0.1325
_reflns_number_gt 1626
_reflns_number_total 2105
_reflns_threshold_expression >2sigma(I)
_cod_data_source_file c3nj00163f.txt
_cod_data_source_block compound4
_cod_original_cell_volume 1139.26(8)
_cod_database_code 7053051

loop_
_symmetry_equiv_pos_as_xyz
'x, y, z'
'-x+1/2, y+1/2, -z+1/2'
'-x, -y, -z'
'x-1/2, -y-1/2, z-1/2'

loop_
_atom_site_label
_atom_site_type_symbol
_atom_site_fract_x
_atom_site_fract_y
_atom_site_fract_z
_atom_site_U_iso_or_equiv
_atom_site_adp_type
_atom_site_occupancy
_atom_site_symmetry_multiplicity
_atom_site_calc_flag
_atom_site_refinement_flags
C1 C 0.95483(17) 0.3757(5) 0.19585(17) 0.0481(6) Uani 1 1 d .
C2 C 0.95411(16) 0.2305(5) 0.27329(15) 0.0444(5) Uani 1 1 d .
C3 C 0.87464(16) 0.0328(5) 0.23193(15) 0.0456(6) Uani 1 1 d .
C4 C 0.76036(18) -0.0567(6) 0.06822(16) 0.0519(6) Uani 1 1 d .
H4A H 0.7751 -0.2486 0.0708 0.062 Uiso 1 1 calc R
H4B H 0.7527 0.0126 0.0099 0.062 Uiso 1 1 calc R
C5 C 0.66915(17) -0.0218(6) 0.07434(17) 0.0528(6) Uani 1 1 d .
H5A H 0.6194 -0.1235 0.0257 0.063 Uiso 1 1 calc R
H5B H 0.6761 -0.0925 0.1323 0.063 Uiso 1 1 calc R
C6 C 1.02137(19) 0.5831(5) 0.1950(2) 0.0560(7) Uani 1 1 d .
C7 C 1.0841(2) 0.7150(6) 0.2729(3) 0.0678(8) Uani 1 1 d .
H7 H 1.0850(2) 0.6731(16) 0.332(2) 0.081 Uiso 1 1 calc R
C8 C 1.1460(2) 0.9068(7) 0.2683(3) 0.0844(11) Uani 1 1 d .
H8 H 1.1872(18) 0.996(4) 0.321(2) 0.101 Uiso 1 1 calc R
C9 C 1.1466(3) 0.9643(8) 0.1873(4) 0.0971(13) Uani 1 1 d .
H9 H 1.190(2) 1.093(6) 0.1849(4) 0.116 Uiso 1 1 calc R
C10 C 1.0847(3) 0.8353(10) 0.1095(4) 0.1062(14) Uani 1 1 d .
H10 H 1.0849(3) 0.876(2) 0.052(3) 0.127 Uiso 1 1 calc R
C11 C 1.0218(3) 0.6471(8) 0.1129(3) 0.0853(11) Uani 1 1 d .
H11 H 0.9776(17) 0.559(4) 0.057(2) 0.102 Uiso 1 1 calc R
N1 N 0.83890(14) 0.0836(4) 0.14145(13) 0.0481(5) Uani 1 1 d .
N2 N 0.88721(15) 0.2864(5) 0.12011(14) 0.0508(5) Uani 1 1 d .
N3 N 1.01599(14) 0.2646(4) 0.35742(14) 0.0500(5) Uani 1 1 d .
O1 O 0.84563(13) -0.1413(4) 0.26644(11) 0.0581(5) Uani 1 1 d .
O2 O 0.64382(13) 0.2576(4) 0.06683(12) 0.0586(5) Uani 1 1 d .
H2 H 0.641(3) 0.306(8) 0.117(3) 0.097(12) Uiso 1 1 d .
O3 O 1.00334(13) 0.0937(4) 0.41613(12) 0.0573(5) Uani 1 1 d .
H3 H 1.051(2) 0.142(7) 0.470(2) 0.076(10) Uiso 1 1 d .

loop_
_atom_site_aniso_label
_atom_site_aniso_U_11
_atom_site_aniso_U_22
_atom_site_aniso_U_33
_atom_site_aniso_U_23
_atom_site_aniso_U_13
_atom_site_aniso_U_12
C1 0.0474(13) 0.0486(14) 0.0509(14) 0.0067(11) 0.0243(12) 0.0077(11)
C2 0.0407(12) 0.0469(13) 0.0427(13) 0.0036(10) 0.0161(11) 0.0043(10)
C3 0.0406(12) 0.0532(14) 0.0382(12) 0.0052(11) 0.0135(10) 0.0039(11)
C4 0.0535(14) 0.0553(15) 0.0395(12) -0.0022(11) 0.0142(11) 0.0067(12)
C5 0.0479(14) 0.0587(16) 0.0424(13) -0.0018(11) 0.0118(11) -0.0034(12)
C6 0.0511(14) 0.0494(15) 0.0724(18) 0.0107(13) 0.0322(14) 0.0079(12)
C7 0.0621(17) 0.0556(17) 0.091(2) 0.0005(16) 0.0389(17) -0.0010(14)
C8 0.064(2) 0.062(2) 0.126(3) -0.002(2) 0.041(2) -0.0057(16)
C9 0.077(2) 0.074(2) 0.156(4) 0.027(3) 0.066(3) -0.0036(19)
C10 0.100(3) 0.117(3) 0.120(3) 0.034(3) 0.066(3) -0.015(3)
C11 0.085(2) 0.096(3) 0.084(2) 0.017(2) 0.047(2) -0.016(2)
N1 0.0451(11) 0.0575(13) 0.0384(10) 0.0059(9) 0.0159(9) 0.0015(9)
N2 0.0493(12) 0.0579(13) 0.0471(12) 0.0105(10) 0.0234(10) 0.0069(10)
N3 0.0478(12) 0.0524(12) 0.0484(12) 0.0039(10) 0.0205(10) 0.0011(10)
O1 0.0570(11) 0.0660(12) 0.0425(9) 0.0084(8) 0.0145(8) -0.0125(9)
O2 0.0550(11) 0.0699(13) 0.0395(9) -0.0028(9) 0.0111(8) 0.0179(9)
O3 0.0505(10) 0.0696(12) 0.0394(9) 0.0053(9) 0.0092(8) -0.0105(9)

loop_
_atom_type_symbol
_atom_type_description
_atom_type_scat_dispersion_real
_atom_type_scat_dispersion_imag
_atom_type_scat_source
C C 0.0030 0.0020 'International Tables Vol C Tables 4.2.6.8 and 6.1.1.4'
H H 0.0000 0.0000 'International Tables Vol C Tables 4.2.6.8 and 6.1.1.4'
N N 0.0060 0.0030 'International Tables Vol C Tables 4.2.6.8 and 6.1.1.4'
O O 0.0110 0.0060 'International Tables Vol C Tables 4.2.6.8 and 6.1.1.4'

loop_
_geom_angle_atom_site_label_1
_geom_angle_atom_site_label_2
_geom_angle_atom_site_label_3
_geom_angle
N2 C1 C2 109.9(2)
N2 C1 C6 120.8(2)
C2 C1 C6 129.3(2)
N3 C2 C1 124.4(2)
N3 C2 C3 130.5(2)
C1 C2 C3 105.0(2)
O1 C3 N1 125.3(2)
O1 C3 C2 131.5(2)
N1 C3 C2 103.3(2)
N1 C4 C5 112.4(2)
O2 C5 C4 110.3(2)
C7 C6 C11 118.5(3)
C7 C6 C1 122.6(3)
C11 C6 C1 118.9(3)
C6 C7 C8 120.1(3)
C9 C8 C7 120.6(4)
C8 C9 C10 119.8(4)
C9 C10 C11 120.2(4)
C10 C11 C6 120.7(4)
C3 N1 N2 113.7(2)
C3 N1 C4 126.7(2)
N2 N1 C4 119.60(18)
C1 N2 N1 108.18(19)
C2 N3 O3 113.1(2)

loop_
_geom_bond_atom_site_label_1
_geom_bond_atom_site_label_2
_geom_bond_distance
C1 N2 1.298(3)
C1 C2 1.461(3)
C1 C6 1.471(4)
C2 N3 1.293(3)
C2 C3 1.490(3)
C3 O1 1.224(3)
C3 N1 1.351(3)
C4 N1 1.456(3)
C4 C5 1.499(4)
C5 O2 1.423(3)
C6 C7 1.378(4)
C6 C11 1.384(4)
C7 C8 1.387(4)
C8 C9 1.359(6)
C9 C10 1.366(6)
C10 C11 1.378(5)
N1 N2 1.394(3)
N3 O3 1.359(3)
